data_4335379
loop_
_publ_author_name
'Michael Giese'
'Markus Albrecht'
'Simon Steike'
'Anton Ackermann'
'Arto Valkonen'
'Kari Rissanen'

_publ_section_title
;
 Di-, Tri-, and Tetra(pentafluorophenyl) Derivatives for Oligotopic
 Anion-\p Interactions
;
_journal_name_full 'Inorganic Chemistry'
_journal_page_first 7666
_journal_page_last 7672
_journal_paper_doi 10.1021/ic4008087
_journal_volume 52
_journal_year 2013
_chemical_formula_moiety 'C30 H12 F20 N2'
_chemical_formula_sum 'C30 H12 F20 N2'
_chemical_formula_weight 780.42
_chemical_name_systematic
;
 ?
;
_space_group_IT_number 14
_symmetry_cell_setting monoclinic
_symmetry_space_group_name_Hall '-P 2ybc'
_symmetry_space_group_name_H-M 'P 1 21/c 1'
_atom_sites_solution_hydrogens geom
_atom_sites_solution_primary direct
_atom_sites_solution_secondary difmap
_audit_creation_method SHELXL-97
_cell_angle_alpha 90.00
_cell_angle_beta 92.019(2)
_cell_angle_gamma 90.00
_cell_formula_units_Z 2
_cell_length_a 10.0752(3)
_cell_length_b 14.2025(4)
_cell_length_c 10.1524(3)
_cell_measurement_reflns_used 3656
_cell_measurement_temperature 123(2)
_cell_measurement_theta_max 28.283
_cell_measurement_theta_min 0.407
_cell_volume 1451.84(7)
_computing_cell_refinement 'DENZO-SMN (Otwinowski & Minor, 1997)'
_computing_data_collection 'Collect (Bruker, 2008)'
_computing_data_reduction DENZO-SMN
_computing_molecular_graphics 'ORTEP-3 (Farrugia, 1997); MERCURY (Macrae, <i>et al.</i>, 2006)'
_computing_publication_material SHELXL-97
_computing_structure_refinement 'SHELXL-97 (Sheldrick, 2008)'
_computing_structure_solution 'SIR-2004 (Burla, et al., 2005)'
_diffrn_ambient_temperature 123(2)
_diffrn_detector_area_resol_mean 9
_diffrn_measured_fraction_theta_full 0.999
_diffrn_measured_fraction_theta_max 0.999
_diffrn_measurement_device_type 'Bruker-Nonius Kappa CCD with APEXII detector'
_diffrn_measurement_method '\f and \w scans'
_diffrn_radiation_monochromator graphite
_diffrn_radiation_source 'fine-focus sealed tube'
_diffrn_radiation_type MoK\a
_diffrn_radiation_wavelength 0.71073
_diffrn_reflns_av_R_equivalents 0.0498
_diffrn_reflns_av_sigmaI/netI 0.0578
_diffrn_reflns_limit_h_max 11
_diffrn_reflns_limit_h_min -10
_diffrn_reflns_limit_k_max 16
_diffrn_reflns_limit_k_min -16
_diffrn_reflns_limit_l_max 12
_diffrn_reflns_limit_l_min -12
_diffrn_reflns_number 8399
_diffrn_reflns_theta_full 25.02
_diffrn_reflns_theta_max 25.02
_diffrn_reflns_theta_min 2.48
_exptl_absorpt_coefficient_mu 0.196
_exptl_absorpt_correction_T_max 0.9883
_exptl_absorpt_correction_T_min 0.9436
_exptl_absorpt_correction_type multi-scan
_exptl_absorpt_process_details 'Sadabs (Sheldrick, 1996)'
_exptl_crystal_colour colourless
_exptl_crystal_density_diffrn 1.785
_exptl_crystal_description block
_exptl_crystal_F_000 772
_exptl_crystal_size_max 0.30
_exptl_crystal_size_mid 0.08
_exptl_crystal_size_min 0.06
_refine_diff_density_max 0.243
_refine_diff_density_min -0.222
_refine_diff_density_rms 0.051
_refine_ls_extinction_method none
_refine_ls_goodness_of_fit_ref 1.034
_refine_ls_hydrogen_treatment constr
_refine_ls_matrix_type full
_refine_ls_number_parameters 235
_refine_ls_number_reflns 2555
_refine_ls_number_restraints 0
_refine_ls_restrained_S_all 1.034
_refine_ls_R_factor_all 0.0732
_refine_ls_R_factor_gt 0.0444
_refine_ls_shift/su_max 0.000
_refine_ls_shift/su_mean 0.000
_refine_ls_structure_factor_coef Fsqd
_refine_ls_weighting_details 'calc w=1/[\s^2^(Fo^2^)+(0.0204P)^2^+0.6851P] where P=(Fo^2^+2Fc^2^)/3'
_refine_ls_weighting_scheme calc
_refine_ls_wR_factor_gt 0.0837
_refine_ls_wR_factor_ref 0.0914
_reflns_number_gt 1802
_reflns_number_total 2555
_reflns_threshold_expression >2\s(I)
_cod_data_source_file ic4008087_si_002_08.cif
_cod_data_source_block (6)
_cod_database_code 4335379

loop_
_symmetry_equiv_pos_as_xyz
'x, y, z'
'-x, y+1/2, -z+1/2'
'-x, -y, -z'
'x, -y-1/2, z-1/2'

loop_
_atom_site_label
_atom_site_type_symbol
_atom_site_fract_x
_atom_site_fract_y
_atom_site_fract_z
_atom_site_U_iso_or_equiv
_atom_site_adp_type
_atom_site_occupancy
_atom_site_symmetry_multiplicity
_atom_site_calc_flag
_atom_site_refinement_flags
F3 F 0.27230(14) 0.14311(9) 0.11513(14) 0.0284(4) Uani 1 1 d .
F4 F 0.35006(15) 0.32323(10) 0.13204(16) 0.0363(4) Uani 1 1 d .
F5 F 0.23044(15) 0.44325(9) 0.29977(16) 0.0369(4) Uani 1 1 d .
F6 F 0.02545(15) 0.38157(10) 0.44447(15) 0.0334(4) Uani 1 1 d .
F7 F -0.05442(14) 0.20238(9) 0.42739(14) 0.0290(4) Uani 1 1 d .
F10 F 0.20364(15) -0.19126(11) 0.24497(16) 0.0412(4) Uani 1 1 d .
F11 F 0.28056(18) -0.35510(11) 0.3559(2) 0.0603(6) Uani 1 1 d .
F12 F 0.43807(19) -0.35395(12) 0.5812(2) 0.0639(6) Uani 1 1 d .
F13 F 0.50427(16) -0.18782(12) 0.69746(17) 0.0499(5) Uani 1 1 d .
F14 F 0.41327(14) -0.02548(10) 0.59593(14) 0.0318(4) Uani 1 1 d .
N1 N 0.11393(19) -0.00418(13) 0.35728(19) 0.0199(5) Uani 1 1 d .
C1 C 0.0603(2) 0.06319(16) 0.2596(2) 0.0219(6) Uani 1 1 d .
H1A H -0.0377 0.0628 0.2640 0.026 Uiso 1 1 calc R
H1B H 0.0826 0.0403 0.1710 0.026 Uiso 1 1 calc R
C2 C 0.1076(2) 0.16492(16) 0.2727(2) 0.0202(6) Uani 1 1 d .
C3 C 0.2097(2) 0.20039(16) 0.1995(2) 0.0213(6) Uani 1 1 d .
C4 C 0.2516(2) 0.29263(17) 0.2065(3) 0.0250(6) Uani 1 1 d .
C5 C 0.1904(3) 0.35391(16) 0.2906(3) 0.0253(6) Uani 1 1 d .
C6 C 0.0878(3) 0.32213(16) 0.3644(2) 0.0241(6) Uani 1 1 d .
C7 C 0.0488(2) 0.22950(17) 0.3551(2) 0.0228(6) Uani 1 1 d .
C8 C 0.2590(2) -0.01273(17) 0.3509(3) 0.0230(6) Uani 1 1 d .
H8A H 0.3019 0.0416 0.3962 0.028 Uiso 1 1 calc R
H8B H 0.2846 -0.0119 0.2577 0.028 Uiso 1 1 calc R
C9 C 0.3068(2) -0.10291(16) 0.4151(2) 0.0223(6) Uani 1 1 d .
C10 C 0.2761(2) -0.18889(17) 0.3585(3) 0.0265(6) Uani 1 1 d .
C11 C 0.3163(3) -0.27367(18) 0.4141(3) 0.0383(7) Uani 1 1 d .
C12 C 0.3951(3) -0.27245(19) 0.5273(3) 0.0384(8) Uani 1 1 d .
C13 C 0.4281(3) -0.18868(19) 0.5856(3) 0.0325(7) Uani 1 1 d .
C14 C 0.3824(2) -0.10587(17) 0.5315(3) 0.0227(6) Uani 1 1 d .
C15 C 0.0728(2) 0.01219(16) 0.4922(2) 0.0191(5) Uani 1 1 d .
H15A H 0.0876 0.0792 0.5155 0.023 Uiso 1 1 calc R
H15B H 0.1281 -0.0267 0.5538 0.023 Uiso 1 1 calc R

loop_
_atom_site_aniso_label
_atom_site_aniso_U_11
_atom_site_aniso_U_22
_atom_site_aniso_U_33
_atom_site_aniso_U_23
_atom_site_aniso_U_13
_atom_site_aniso_U_12
F3 0.0296(8) 0.0303(8) 0.0257(9) 0.0016(6) 0.0083(7) 0.0037(6)
F4 0.0301(9) 0.0304(9) 0.0491(11) 0.0128(7) 0.0112(8) -0.0036(7)
F5 0.0395(10) 0.0195(8) 0.0514(11) 0.0031(7) -0.0028(8) -0.0028(7)
F6 0.0413(9) 0.0276(8) 0.0315(9) -0.0037(7) 0.0020(7) 0.0092(7)
F7 0.0287(8) 0.0294(8) 0.0295(9) 0.0084(6) 0.0103(7) 0.0044(7)
F10 0.0324(10) 0.0492(10) 0.0417(11) -0.0180(8) -0.0017(8) -0.0057(8)
F11 0.0630(13) 0.0226(9) 0.0972(16) -0.0171(9) 0.0318(11) -0.0099(8)
F12 0.0648(13) 0.0384(10) 0.0904(16) 0.0326(10) 0.0298(11) 0.0260(9)
F13 0.0335(10) 0.0731(13) 0.0431(12) 0.0241(9) -0.0010(9) 0.0152(9)
F14 0.0292(9) 0.0362(9) 0.0302(9) -0.0052(7) 0.0016(7) -0.0037(7)
N1 0.0174(11) 0.0232(11) 0.0192(11) 0.0034(8) 0.0009(9) 0.0017(8)
C1 0.0212(13) 0.0235(13) 0.0210(14) 0.0025(10) -0.0017(11) -0.0023(10)
C2 0.0193(14) 0.0235(13) 0.0174(14) 0.0048(10) -0.0037(11) 0.0005(10)
C3 0.0221(14) 0.0237(13) 0.0181(14) 0.0033(10) -0.0003(11) 0.0056(10)
C4 0.0204(14) 0.0276(14) 0.0271(16) 0.0099(11) 0.0011(12) -0.0010(11)
C5 0.0295(15) 0.0158(12) 0.0302(16) 0.0045(11) -0.0063(12) -0.0017(11)
C6 0.0279(15) 0.0210(13) 0.0233(15) 0.0000(10) -0.0016(12) 0.0071(11)
C7 0.0203(14) 0.0277(14) 0.0203(15) 0.0071(11) 0.0002(11) 0.0029(11)
C8 0.0192(13) 0.0250(13) 0.0252(14) 0.0037(10) 0.0051(11) 0.0013(10)
C9 0.0182(14) 0.0232(13) 0.0259(15) 0.0008(11) 0.0072(12) 0.0012(10)
C10 0.0175(14) 0.0281(15) 0.0343(17) -0.0014(12) 0.0073(12) -0.0024(11)
C11 0.0398(18) 0.0197(14) 0.057(2) -0.0077(14) 0.0220(16) -0.0052(13)
C12 0.0328(17) 0.0268(15) 0.057(2) 0.0179(14) 0.0202(16) 0.0120(13)
C13 0.0239(15) 0.0420(17) 0.0321(18) 0.0133(13) 0.0061(13) 0.0087(12)
C14 0.0167(14) 0.0249(14) 0.0267(15) -0.0002(11) 0.0060(11) 0.0017(10)
C15 0.0178(13) 0.0201(12) 0.0194(14) 0.0016(10) 0.0005(10) 0.0012(10)

loop_
_atom_type_symbol
_atom_type_description
_atom_type_scat_dispersion_real
_atom_type_scat_dispersion_imag
_atom_type_scat_source
C C 0.0033 0.0016 'International Tables Vol C Tables 4.2.6.8 and 6.1.1.4'
H H 0.0000 0.0000 'International Tables Vol C Tables 4.2.6.8 and 6.1.1.4'
N N 0.0061 0.0033 'International Tables Vol C Tables 4.2.6.8 and 6.1.1.4'
F F 0.0171 0.0103 'International Tables Vol C Tables 4.2.6.8 and 6.1.1.4'

loop_
_geom_angle_atom_site_label_1
_geom_angle_atom_site_label_2
_geom_angle_atom_site_label_3
_geom_angle
_geom_angle_site_symmetry_1
_geom_angle_site_symmetry_3
C15 N1 C1 114.81(19) . .
C15 N1 C8 111.64(19) . .
C1 N1 C8 111.53(19) . .
N1 C1 C2 116.87(19) . .
N1 C1 H1A 108.1 . .
C2 C1 H1A 108.1 . .
N1 C1 H1B 108.1 . .
C2 C1 H1B 108.1 . .
H1A C1 H1B 107.3 . .
C3 C2 C7 115.1(2) . .
C3 C2 C1 122.2(2) . .
C7 C2 C1 122.6(2) . .
F3 C3 C4 117.1(2) . .
F3 C3 C2 119.5(2) . .
C4 C3 C2 123.4(2) . .
F4 C4 C3 120.7(2) . .
F4 C4 C5 120.0(2) . .
C3 C4 C5 119.3(2) . .
F5 C5 C6 120.4(2) . .
F5 C5 C4 120.2(2) . .
C6 C5 C4 119.4(2) . .
F6 C6 C5 120.0(2) . .
F6 C6 C7 120.2(2) . .
C5 C6 C7 119.7(2) . .
F7 C7 C6 117.4(2) . .
F7 C7 C2 119.5(2) . .
C6 C7 C2 123.1(2) . .
N1 C8 C9 110.75(19) . .
N1 C8 H8A 109.5 . .
C9 C8 H8A 109.5 . .
N1 C8 H8B 109.5 . .
C9 C8 H8B 109.5 . .
H8A C8 H8B 108.1 . .
C10 C9 C14 115.9(2) . .
C10 C9 C8 120.5(2) . .
C14 C9 C8 123.6(2) . .
F10 C10 C9 119.1(2) . .
F10 C10 C11 118.1(2) . .
C9 C10 C11 122.8(3) . .
F11 C11 C12 121.2(3) . .
F11 C11 C10 120.0(3) . .
C12 C11 C10 118.8(3) . .
F12 C12 C13 120.2(3) . .
F12 C12 C11 119.9(3) . .
C13 C12 C11 119.9(2) . .
F13 C13 C12 119.8(2) . .
F13 C13 C14 120.2(3) . .
C12 C13 C14 120.0(3) . .
F14 C14 C13 117.6(2) . .
F14 C14 C9 120.0(2) . .
C13 C14 C9 122.4(2) . .
N1 C15 C15 111.5(2) . 3_556
N1 C15 H15A 109.3 . .
C15 C15 H15A 109.3 3_556 .
N1 C15 H15B 109.3 . .
C15 C15 H15B 109.3 3_556 .
H15A C15 H15B 108.0 . .

loop_
_geom_bond_atom_site_label_1
_geom_bond_atom_site_label_2
_geom_bond_distance
_geom_bond_site_symmetry_2
F3 C3 1.354(3) .
F4 C4 1.341(3) .
F5 C5 1.334(3) .
F6 C6 1.343(3) .
F7 C7 1.350(3) .
F10 C10 1.343(3) .
F11 C11 1.342(3) .
F12 C12 1.346(3) .
F13 C13 1.348(3) .
F14 C14 1.347(3) .
N1 C15 1.464(3) .
N1 C1 1.467(3) .
N1 C8 1.470(3) .
C1 C2 1.526(3) .
C1 H1A 0.9900 .
C1 H1B 0.9900 .
C2 C3 1.385(3) .
C2 C7 1.388(3) .
C3 C4 1.377(3) .
C4 C5 1.380(4) .
C5 C6 1.374(4) .
C6 C7 1.375(3) .
C8 C9 1.508(3) .
C8 H8A 0.9900 .
C8 H8B 0.9900 .
C9 C10 1.380(3) .
C9 C14 1.383(3) .
C10 C11 1.384(4) .
C11 C12 1.373(4) .
C12 C13 1.365(4) .
C13 C14 1.371(3) .
C15 C15 1.522(4) 3_556
C15 H15A 0.9900 .
C15 H15B 0.9900 .

loop_
_geom_torsion_atom_site_label_1
_geom_torsion_atom_site_label_2
_geom_torsion_atom_site_label_3
_geom_torsion_atom_site_label_4
_geom_torsion
_geom_torsion_site_symmetry_4
C15 N1 C1 C2 66.4(3) .
C8 N1 C1 C2 -61.8(3) .
N1 C1 C2 C3 97.3(3) .
N1 C1 C2 C7 -85.0(3) .
C7 C2 C3 F3 -179.2(2) .
C1 C2 C3 F3 -1.4(3) .
C7 C2 C3 C4 0.1(3) .
C1 C2 C3 C4 177.9(2) .
F3 C3 C4 F4 0.1(3) .
C2 C3 C4 F4 -179.2(2) .
F3 C3 C4 C5 179.7(2) .
C2 C3 C4 C5 0.3(4) .
F4 C4 C5 F5 -1.1(4) .
C3 C4 C5 F5 179.3(2) .
F4 C4 C5 C6 178.7(2) .
C3 C4 C5 C6 -0.9(4) .
F5 C5 C6 F6 1.3(4) .
C4 C5 C6 F6 -178.5(2) .
F5 C5 C6 C7 -179.2(2) .
C4 C5 C6 C7 1.0(4) .
F6 C6 C7 F7 1.0(3) .
C5 C6 C7 F7 -178.5(2) .
F6 C6 C7 C2 178.9(2) .
C5 C6 C7 C2 -0.6(4) .
C3 C2 C7 F7 177.9(2) .
C1 C2 C7 F7 0.1(3) .
C3 C2 C7 C6 0.0(3) .
C1 C2 C7 C6 -177.8(2) .
C15 N1 C8 C9 69.6(2) .
C1 N1 C8 C9 -160.5(2) .
N1 C8 C9 C10 68.3(3) .
N1 C8 C9 C14 -111.6(3) .
C14 C9 C10 F10 -179.6(2) .
C8 C9 C10 F10 0.4(4) .
C14 C9 C10 C11 0.7(4) .
C8 C9 C10 C11 -179.3(2) .
F10 C10 C11 F11 -1.3(4) .
C9 C10 C11 F11 178.4(2) .
F10 C10 C11 C12 177.3(2) .
C9 C10 C11 C12 -3.0(4) .
F11 C11 C12 F12 0.2(4) .
C10 C11 C12 F12 -178.3(2) .
F11 C11 C12 C13 -178.9(2) .
C10 C11 C12 C13 2.5(4) .
F12 C12 C13 F13 0.2(4) .
C11 C12 C13 F13 179.3(3) .
F12 C12 C13 C14 -179.0(2) .
C11 C12 C13 C14 0.1(4) .
F13 C13 C14 F14 -1.9(4) .
C12 C13 C14 F14 177.3(2) .
F13 C13 C14 C9 178.3(2) .
C12 C13 C14 C9 -2.5(4) .
C10 C9 C14 F14 -177.7(2) .
C8 C9 C14 F14 2.3(4) .
C10 C9 C14 C13 2.1(4) .
C8 C9 C14 C13 -178.0(2) .
C1 N1 C15 C15 71.4(3) 3_556
C8 N1 C15 C15 -160.4(2) 3_556
